data_4122971
loop_
_publ_author_name
'Chen, Kai'
'Kang, Yan-Shang'
'Zhao, Yue'
'Yang, Ji-Min'
'Lu, Yi'
'Sun, Wei-Yin'

_publ_section_title
;
 Cucurbit[6]uril-Based Supramolecular Assemblies: Possible Application in
 Radioactive Cesium Cation Capture.
;
_journal_name_full 'Journal of the American Chemical Society'
_journal_page_first 141119145920008
_journal_paper_doi 10.1021/ja5098836
_journal_year 2014
_chemical_formula_sum 'C180 H180 N90 O54'
_chemical_formula_weight 4467.90
_chemical_name_systematic
; 
 ? 
;
_space_group_IT_number 176
_symmetry_cell_setting hexagonal
_symmetry_space_group_name_Hall '-P 6c'
_symmetry_space_group_name_H-M 'P 63/m'
_atom_sites_solution_hydrogens geom
_atom_sites_solution_primary direct
_atom_sites_solution_secondary difmap
_audit_creation_method SHELXL-97
_cell_angle_alpha 90.00
_cell_angle_beta 90.00
_cell_angle_gamma 120.00
_cell_formula_units_Z 2
_cell_length_a 23.6641(18)
_cell_length_b 23.6641(18)
_cell_length_c 31.780(2)
_cell_measurement_temperature 293(2)
_cell_volume 15412.2(19)
_computing_structure_refinement 'SHELXL-97 (Sheldrick, 2008)'
_computing_structure_solution 'SHELXS-97 (Sheldrick, 2008)'
_diffrn_ambient_temperature 293(2)
_diffrn_measured_fraction_theta_full 1.000
_diffrn_measured_fraction_theta_max 1.000
_diffrn_measurement_device_type 'Bruker APEX-II CCD'
_diffrn_measurement_method '\f and \w scans'
_diffrn_radiation_monochromator graphite
_diffrn_radiation_source 'fine-focus sealed tube'
_diffrn_radiation_type MoK\a
_diffrn_radiation_wavelength 0.71073
_diffrn_reflns_av_R_equivalents 0.0742
_diffrn_reflns_av_sigmaI/netI 0.0666
_diffrn_reflns_limit_h_max 28
_diffrn_reflns_limit_h_min -24
_diffrn_reflns_limit_k_max 24
_diffrn_reflns_limit_k_min -28
_diffrn_reflns_limit_l_max 22
_diffrn_reflns_limit_l_min -37
_diffrn_reflns_number 70459
_diffrn_reflns_theta_full 25.00
_diffrn_reflns_theta_max 25.00
_diffrn_reflns_theta_min 0.99
_exptl_absorpt_coefficient_mu 0.074
_exptl_absorpt_correction_T_max 0.9861
_exptl_absorpt_correction_T_min 0.9767
_exptl_absorpt_correction_type multi-scan
_exptl_absorpt_process_details sadabs
_exptl_crystal_colour colourless
_exptl_crystal_density_diffrn 0.963
_exptl_crystal_density_method 'not measured'
_exptl_crystal_description block
_exptl_crystal_F_000 4643
_exptl_crystal_size_max 0.32
_exptl_crystal_size_mid 0.25
_exptl_crystal_size_min 0.19
_platon_squeeze_details
;
;
_refine_diff_density_max 1.136
_refine_diff_density_min -0.605
_refine_diff_density_rms 0.073
_refine_ls_extinction_method none
_refine_ls_goodness_of_fit_ref 1.197
_refine_ls_hydrogen_treatment mixed
_refine_ls_matrix_type full
_refine_ls_number_parameters 326
_refine_ls_number_reflns 9246
_refine_ls_number_restraints 19
_refine_ls_restrained_S_all 1.209
_refine_ls_R_factor_all 0.2055
_refine_ls_R_factor_gt 0.1159
_refine_ls_shift/su_max 0.000
_refine_ls_shift/su_mean 0.000
_refine_ls_structure_factor_coef Fsqd
_refine_ls_weighting_details 'calc w=1/[\s^2^(Fo^2^)+(0.0200P)^2^+36.0000P] where P=(Fo^2^+2Fc^2^)/3'
_refine_ls_weighting_scheme calc
_refine_ls_wR_factor_gt 0.2343
_refine_ls_wR_factor_ref 0.2503
_reflns_number_gt 3698
_reflns_number_total 9246
_reflns_threshold_expression >2sigma(I)
_cod_data_source_file ja5098836_si_002.cif
_cod_data_source_block compound2
_cod_depositor_comments
;
The following automatic conversions were performed:

'_symmetry_cell_setting' value 'Hexagonal' changed to 'hexagonal'
according to
/home/saulius/struct/COD-crude-data--automatic-downloads/rss-feeds/ACS/lib/dictionaries/cif_core.dic
dictionary named 'cif_core.dic' version 2.4.2 from 2011-04-26.

Automatic conversion script
Id: cif_fix_values 2935 2014-11-11 08:27:57Z andrius 
;
_cod_original_cell_volume 15411.9(3)
_cod_original_sg_symbol_H-M 'P6(3)/m '
_cod_database_code 4122971

loop_
_symmetry_equiv_pos_as_xyz
'x, y, z'
'-y, x-y, z'
'-x+y, -x, z'
'-x, -y, z+1/2'
'y, -x+y, z+1/2'
'x-y, x, z+1/2'
'-x, -y, -z'
'y, -x+y, -z'
'x-y, x, -z'
'x, y, -z-1/2'
'-y, x-y, -z-1/2'
'-x+y, -x, -z-1/2'

loop_
_atom_site_label
_atom_site_type_symbol
_atom_site_fract_x
_atom_site_fract_y
_atom_site_fract_z
_atom_site_U_iso_or_equiv
_atom_site_adp_type
_atom_site_occupancy
_atom_site_symmetry_multiplicity
_atom_site_calc_flag
_atom_site_refinement_flags
C1 C 0.7898(8) -0.0288(7) 0.7500 0.098(4) Uani 1 2 d S
C2 C 0.6816(5) -0.0888(4) 0.7257(2) 0.092(2) Uani 1 1 d .
H2 H 0.6637 -0.1331 0.7146 0.111 Uiso 1 1 calc R
C3 C 0.6143(7) -0.0530(5) 0.7500 0.096 Uani 1 2 d S
C4 C 0.6202(4) -0.0586(4) 0.6734(2) 0.096 Uani 1 1 d .
H4A H 0.6082 -0.0989 0.6585 0.115 Uiso 1 1 calc R
H4B H 0.5817 -0.0543 0.6754 0.115 Uiso 1 1 calc R
C5 C 0.7765(5) -0.0467(4) 0.6735(2) 0.110(3) Uani 1 1 d .
H5A H 0.7507 -0.0891 0.6604 0.132 Uiso 1 1 calc R
H5B H 0.8210 -0.0380 0.6758 0.132 Uiso 1 1 calc R
C6 C 0.8298(5) 0.0526(5) 0.6307(2) 0.090 Uani 1 1 d .
C7 C 0.7182(4) -0.0075(4) 0.6239(2) 0.088 Uani 1 1 d .
H7 H 0.6996 -0.0479 0.6075 0.105 Uiso 1 1 calc R
C8 C 0.7423(4) 0.0513(4) 0.5956(2) 0.086 Uani 1 1 d .
H8 H 0.7293 0.0390 0.5662 0.104 Uiso 1 1 calc R
C9 C 0.6660(4) 0.0506(4) 0.6419(2) 0.082(2) Uani 1 1 d .
C10 C 0.7125(4) 0.1396(4) 0.5918(2) 0.093 Uani 1 1 d .
H10A H 0.7054 0.1289 0.5621 0.112 Uiso 1 1 calc R
H10B H 0.6757 0.1430 0.6021 0.112 Uiso 1 1 calc R
C11 C 0.8582(4) 0.1331(4) 0.5731(3) 0.112 Uani 1 1 d .
H11A H 0.8995 0.1341 0.5753 0.135 Uiso 1 1 calc R
H11B H 0.8429 0.1214 0.5443 0.135 Uiso 1 1 calc R
C12 C 0.9262(6) 0.2444(5) 0.5998(3) 0.104(3) Uani 1 1 d .
C13 C 0.8272(4) 0.2223(4) 0.5699(2) 0.092 Uani 1 1 d .
H13 H 0.8147 0.2132 0.5402 0.110 Uiso 1 1 calc R
C14 C 0.8685(4) 0.2954(4) 0.5774(2) 0.092(2) Uani 1 1 d .
H14 H 0.8811 0.3197 0.5509 0.110 Uiso 1 1 calc R
C15 C 0.7688(4) 0.2557(4) 0.6125(2) 0.079(2) Uani 1 1 d .
C16 C 0.8386(4) 0.3741(4) 0.6117(2) 0.088 Uani 1 1 d .
H16A H 0.7975 0.3731 0.6156 0.106 Uiso 1 1 calc R
H16B H 0.8604 0.4020 0.5877 0.106 Uiso 1 1 calc R
C17 C 0.9831(4) 0.3650(4) 0.6097(3) 0.108 Uani 1 1 d .
H17A H 1.0203 0.3586 0.6123 0.129 Uiso 1 1 calc R
H17B H 0.9915 0.3947 0.5864 0.129 Uiso 1 1 calc R
C18 C 1.0086(4) 0.3958(4) 0.6829(3) 0.101(3) Uani 1 1 d .
C19 C 0.9479(3) 0.4363(4) 0.6486(2) 0.088 Uani 1 1 d .
H19 H 0.9663 0.4700 0.6269 0.106 Uiso 1 1 calc R
C20 C 0.9661(3) 0.4664(4) 0.6936(2) 0.084 Uani 1 1 d .
H20 H 0.9935 0.5140 0.6930 0.101 Uiso 1 1 calc R
C21 C 0.8531(4) 0.4110(3) 0.6844(2) 0.072 Uani 1 1 d .
C22 C 0.8972(5) 0.4752(5) 0.7500 0.078 Uani 1 2 d S
H22A H 0.8551 0.4729 0.7500 0.094 Uiso 1 2 calc SR
H22B H 0.9306 0.5209 0.7500 0.094 Uiso 1 2 calc SR
C23 C 1.0379(6) 0.4587(6) 0.7500 0.110 Uani 1 2 d SU
H23A H 1.0718 0.4470 0.7500 0.131 Uiso 1 2 calc SR
H23B H 1.0592 0.5060 0.7500 0.131 Uiso 1 2 calc SR
C24 C 0.8362(3) 0.9781(3) 0.5301(2) 0.078(2) Uani 1 1 d .
H24 H 0.8635 1.0167 0.5160 0.094 Uiso 1 1 calc R
C25 C 0.8615(3) 0.9490(3) 0.5553(2) 0.067 Uani 1 1 d .
C26 C 0.9325(3) 0.9759(3) 0.55811(19) 0.063 Uani 1 1 d .
C28 C 0.7657(4) 0.9471(5) 0.5261(2) 0.107 Uani 1 1 d .
H28 H 0.7476 0.9661 0.5093 0.128 Uiso 1 1 calc R
C29 C 0.7278(4) 0.8929(6) 0.5458(3) 0.128 Uani 1 1 d D
C30 C 0.7517(4) 0.8649(5) 0.5685(3) 0.117 Uani 1 1 d .
H30 H 0.7231 0.8250 0.5809 0.140 Uiso 1 1 calc R
C31 C 0.8186(4) 0.8916(4) 0.5754(2) 0.092(2) Uani 1 1 d .
H31 H 0.8339 0.8710 0.5932 0.110 Uiso 1 1 calc R
C33 C 0.9755(3) 1.0424(3) 0.55883(18) 0.0680(18) Uani 1 1 d .
H33 H 0.9593 1.0710 0.5598 0.082 Uiso 1 1 calc R
C34 C 0.6539(5) 0.8610(9) 0.5401(4) 0.178 Uani 1 1 d D
N1 N 0.7513(4) -0.0484(4) 0.7153(2) 0.098(2) Uani 1 1 d .
N2 N 0.7752(3) 0.0028(3) 0.64710(19) 0.096(2) Uani 1 1 d .
N3 N 0.6415(3) -0.0628(3) 0.71543(19) 0.090 Uani 1 1 d .
N4 N 0.6689(3) -0.0050(3) 0.64956(18) 0.0861(18) Uani 1 1 d .
N5 N 0.7135(3) 0.0871(3) 0.61337(18) 0.079 Uani 1 1 d .
N6 N 0.8117(3) 0.0831(3) 0.60092(18) 0.089 Uani 1 1 d .
N7 N 0.8687(4) 0.1974(4) 0.5816(2) 0.099(2) Uani 1 1 d .
N8 N 0.7702(3) 0.2018(3) 0.59622(18) 0.085 Uani 1 1 d .
N9 N 0.9255(3) 0.3029(4) 0.6003(2) 0.100(2) Uani 1 1 d .
N10 N 0.8252(3) 0.3096(3) 0.60208(18) 0.084 Uani 1 1 d .
N11 N 0.9767(3) 0.3938(3) 0.6472(2) 0.097 Uani 1 1 d .
N12 N 0.8780(3) 0.4023(3) 0.64818(18) 0.081 Uani 1 1 d .
N13 N 1.0001(3) 0.4343(3) 0.7113(2) 0.092 Uani 1 1 d .
N14 N 0.9032(3) 0.4452(3) 0.71169(17) 0.0770(16) Uani 1 1 d .
N15 N 0.6667 0.3333 0.6532(3) 0.070(3) Uani 1 3 d S
H15D H 0.7061 0.3509 0.6656 0.00(3) Uiso 0.33 1 d PR
H15A H 0.6361 0.3254 0.6727 0.00(3) Uiso 0.33 1 d PR
H15B H 0.6670 0.3614 0.6339 0.00(3) Uiso 0.33 1 d PR
H15C H 0.6576 0.2957 0.6404 0.00(3) Uiso 0.33 1 d PR
N16 N 0.6667 0.3333 0.5629(4) 0.188(7) Uani 1 3 d S
H16F H 0.6811 0.3133 0.5803 0.282 Uiso 0.33 1 d PR
H16C H 0.6327 0.3344 0.5748 0.282 Uiso 0.33 1 d PR
H16D H 0.6990 0.3744 0.5579 0.282 Uiso 0.33 1 d PR
H16E H 0.6538 0.3112 0.5384 0.282 Uiso 0.33 1 d PR
N17 N 0.0000 1.0000 0.6683(5) 0.234(7) Uani 1 3 d SU
H17F H 0.0431 1.0151 0.6661 0.351 Uiso 0.33 1 d PR
H17C H -0.0082 1.0147 0.6923 0.351 Uiso 0.33 1 d PR
H17D H -0.0134 1.0141 0.6462 0.351 Uiso 0.33 1 d PR
H17E H -0.0215 0.9561 0.6685 0.351 Uiso 0.33 1 d PR
O1 O 0.8491(5) 0.0026(5) 0.7500 0.118(3) Uani 1 2 d S
O2 O 0.8859(3) 0.0687(3) 0.63918(17) 0.118 Uani 1 1 d .
O3 O 0.9714(3) 0.2380(3) 0.6117(2) 0.136(2) Uani 1 1 d .
O4 O 1.0402(3) 0.3692(3) 0.6887(2) 0.126(2) Uani 1 1 d .
O5 O 0.7957(2) 0.3908(2) 0.69260(14) 0.0812(14) Uani 1 1 d .
O6 O 0.7251(3) 0.2536(2) 0.63216(17) 0.0969(17) Uani 1 1 d .
O7 O 0.6287(3) 0.0645(3) 0.65803(17) 0.1009(17) Uani 1 1 d .
O8 O 0.5737(4) -0.0344(4) 0.7500 0.100(2) Uani 1 2 d S
O9 O 0.6193(7) 0.8115(7) 0.5530(4) 0.316(8) Uani 1 1 d .
O10 O 0.6377(5) 0.9026(4) 0.5214(3) 0.203(3) Uani 1 1 d U

loop_
_atom_site_aniso_label
_atom_site_aniso_U_11
_atom_site_aniso_U_22
_atom_site_aniso_U_33
_atom_site_aniso_U_23
_atom_site_aniso_U_13
_atom_site_aniso_U_12
C1 0.126(12) 0.106(11) 0.089(10) 0.000 0.000 0.079(11)
C2 0.136(8) 0.081(6) 0.079(5) -0.007(4) -0.004(5) 0.070(6)
C3 0.139 0.053 0.097 0.000 0.000 0.048
C4 0.119 0.094 0.071 0.001 -0.001 0.050
C5 0.166(9) 0.140(8) 0.083(6) 0.005(5) 0.005(6) 0.120(8)
C6 0.118 0.120 0.074 -0.022 0.004 0.092
C7 0.124 0.095 0.069 -0.010 -0.005 0.074
C8 0.110 0.096 0.070 -0.015 -0.008 0.064
C9 0.099(6) 0.086(6) 0.076(5) -0.016(4) 0.001(5) 0.058(5)
C10 0.088 0.103 0.101 -0.021 -0.006 0.056
C11 0.142 0.131 0.111 -0.004 0.044 0.104
C12 0.117(9) 0.132(9) 0.107(7) 0.016(6) 0.044(6) 0.095(8)
C13 0.114 0.100 0.076 0.003 0.011 0.064
C14 0.104(7) 0.108(7) 0.089(5) 0.012(5) 0.026(5) 0.072(6)
C15 0.098(6) 0.092(6) 0.075(5) -0.001(4) 0.014(4) 0.069(5)
C16 0.092 0.109 0.082 0.003 0.009 0.064
C17 0.078 0.111 0.142 0.003 0.034 0.054
C18 0.077(6) 0.107(7) 0.137(8) -0.001(6) 0.010(5) 0.058(6)
C19 0.071 0.095 0.095 0.017 0.026 0.040
C20 0.061 0.077 0.106 0.015 0.020 0.028
C21 0.068 0.063 0.093 -0.001 -0.008 0.038
C22 0.060 0.065 0.111 0.000 0.000 0.031
C23 0.094 0.121 0.125 0.000 0.000 0.062
C24 0.067(5) 0.083(5) 0.070(4) 0.033(4) 0.020(4) 0.026(4)
C25 0.060 0.075 0.066 -0.014 0.003 0.033
C26 0.063 0.056 0.068 -0.006 0.004 0.028
C28 0.092 0.161 0.098 -0.072 -0.041 0.086
C29 0.053 0.183 0.125 -0.108 -0.015 0.042
C30 0.051 0.141 0.129 -0.064 -0.005 0.027
C31 0.090(6) 0.109(6) 0.092(5) 0.025(5) 0.027(5) 0.061(5)
C33 0.069(5) 0.078(5) 0.059(4) 0.008(3) 0.005(3) 0.039(4)
C34 0.172 0.236 0.130 0.082 0.059 0.105
N1 0.139(7) 0.126(6) 0.071(4) -0.010(4) 0.001(5) 0.099(6)
N2 0.118(6) 0.124(6) 0.081(4) 0.013(4) 0.018(4) 0.087(5)
N3 0.126 0.091 0.080 0.001 0.006 0.074
N4 0.111(5) 0.097(5) 0.072(4) -0.008(4) -0.003(4) 0.068(4)
N5 0.103 0.086 0.079 0.001 0.014 0.070
N6 0.120 0.099 0.075 0.001 0.021 0.075
N7 0.099(6) 0.105(6) 0.115(5) -0.003(4) 0.023(4) 0.067(5)
N8 0.094 0.100 0.083 0.000 0.014 0.066
N9 0.089(5) 0.106(6) 0.125(6) -0.001(4) 0.030(4) 0.063(5)
N10 0.093 0.086 0.091 -0.001 0.020 0.058
N11 0.092 0.114 0.115 -0.006 0.017 0.075
N12 0.075 0.100 0.083 -0.005 0.011 0.055
N13 0.077 0.107 0.109 -0.001 -0.008 0.058
N14 0.065(4) 0.082(4) 0.087(4) 0.001(3) 0.011(3) 0.039(3)
N15 0.040(3) 0.040(3) 0.129(9) 0.000 0.000 0.0202(17)
N16 0.236(11) 0.236(11) 0.092(10) 0.000 0.000 0.118(6)
N17 0.259(8) 0.259(8) 0.184(11) 0.000 0.000 0.130(4)
O1 0.130(8) 0.158(9) 0.097(6) 0.000 0.000 0.096(8)
O2 0.126 0.165 0.103 0.000 0.019 0.102
O3 0.114(5) 0.155(6) 0.180(6) -0.030(5) -0.006(5) 0.099(5)
O4 0.108(5) 0.138(5) 0.171(6) -0.008(4) 0.001(4) 0.091(5)
O5 0.054(3) 0.096(4) 0.096(3) 0.002(3) -0.003(3) 0.039(3)
O6 0.098(4) 0.096(4) 0.118(4) -0.004(3) 0.034(3) 0.065(3)
O7 0.115(5) 0.099(4) 0.104(4) -0.006(3) 0.018(3) 0.065(4)
O8 0.118(6) 0.102(6) 0.093(5) 0.000 0.000 0.064(5)
O9 0.413(17) 0.435(19) 0.337(15) 0.098(13) 0.120(13) 0.389(17)
O10 0.265(8) 0.218(7) 0.189(6) 0.042(5) 0.065(6) 0.168(6)

loop_
_atom_type_symbol
_atom_type_description
_atom_type_scat_dispersion_real
_atom_type_scat_dispersion_imag
_atom_type_scat_source
C C 0.0033 0.0016 'International Tables Vol C Tables 4.2.6.8 and 6.1.1.4'
H H 0.0000 0.0000 'International Tables Vol C Tables 4.2.6.8 and 6.1.1.4'
N N 0.0061 0.0033 'International Tables Vol C Tables 4.2.6.8 and 6.1.1.4'
O O 0.0106 0.0060 'International Tables Vol C Tables 4.2.6.8 and 6.1.1.4'

loop_
_geom_angle_atom_site_label_1
_geom_angle_atom_site_label_2
_geom_angle_atom_site_label_3
_geom_angle
_geom_angle_site_symmetry_1
_geom_angle_site_symmetry_3
O1 C1 N1 125.6(7) . .
O1 C1 N1 125.6(7) . 10_557
N1 C1 N1 108.8(13) . 10_557
N3 C2 N1 116.6(7) . .
N3 C2 C2 103.4(4) . 10_557
N1 C2 C2 102.9(4) . 10_557
N3 C2 H2 111.1 . .
N1 C2 H2 111.1 . .
C2 C2 H2 111.1 10_557 .
O8 C3 N3 125.5(6) . 10_557
O8 C3 N3 125.5(6) . .
N3 C3 N3 108.8(12) 10_557 .
N4 C4 N3 113.3(7) . .
N4 C4 H4A 108.9 . .
N3 C4 H4A 108.9 . .
N4 C4 H4B 108.9 . .
N3 C4 H4B 108.9 . .
H4A C4 H4B 107.7 . .
N1 C5 N2 112.2(6) . .
N1 C5 H5A 109.2 . .
N2 C5 H5A 109.2 . .
N1 C5 H5B 109.2 . .
N2 C5 H5B 109.2 . .
H5A C5 H5B 107.9 . .
O2 C6 N2 127.6(8) . .
O2 C6 N6 124.3(9) . .
N2 C6 N6 108.1(8) . .
N2 C7 N4 114.0(6) . .
N2 C7 C8 105.0(7) . .
N4 C7 C8 103.9(6) . .
N2 C7 H7 111.2 . .
N4 C7 H7 111.2 . .
C8 C7 H7 111.2 . .
N6 C8 N5 113.4(6) . .
N6 C8 C7 102.7(6) . .
N5 C8 C7 103.7(6) . .
N6 C8 H8 112.1 . .
N5 C8 H8 112.1 . .
C7 C8 H8 112.1 . .
O7 C9 N5 126.7(8) . .
O7 C9 N4 125.7(8) . .
N5 C9 N4 107.6(7) . .
N8 C10 N5 115.3(6) . .
N8 C10 H10A 108.4 . .
N5 C10 H10A 108.4 . .
N8 C10 H10B 108.4 . .
N5 C10 H10B 108.4 . .
H10A C10 H10B 107.5 . .
N7 C11 N6 114.1(6) . .
N7 C11 H11A 108.7 . .
N6 C11 H11A 108.7 . .
N7 C11 H11B 108.7 . .
N6 C11 H11B 108.7 . .
H11A C11 H11B 107.6 . .
O3 C12 N7 127.1(10) . .
O3 C12 N9 124.7(11) . .
N7 C12 N9 108.1(8) . .
N7 C13 N8 115.4(6) . .
N7 C13 C14 104.2(7) . .
N8 C13 C14 104.5(6) . .
N7 C13 H13 110.8 . .
N8 C13 H13 110.8 . .
C14 C13 H13 110.8 . .
N10 C14 N9 114.6(6) . .
N10 C14 C13 102.8(6) . .
N9 C14 C13 104.3(6) . .
N10 C14 H14 111.5 . .
N9 C14 H14 111.5 . .
C13 C14 H14 111.5 . .
O6 C15 N10 126.7(7) . .
O6 C15 N8 125.1(8) . .
N10 C15 N8 108.2(6) . .
N10 C16 N12 114.8(6) . .
N10 C16 H16A 108.6 . .
N12 C16 H16A 108.6 . .
N10 C16 H16B 108.6 . .
N12 C16 H16B 108.6 . .
H16A C16 H16B 107.5 . .
N11 C17 N9 112.9(7) . .
N11 C17 H17A 109.0 . .
N9 C17 H17A 109.0 . .
N11 C17 H17B 109.0 . .
N9 C17 H17B 109.0 . .
H17A C17 H17B 107.8 . .
O4 C18 N11 126.0(9) . .
O4 C18 N13 125.7(9) . .
N11 C18 N13 108.3(7) . .
N12 C19 N11 114.6(6) . .
N12 C19 C20 104.1(5) . .
N11 C19 C20 103.1(6) . .
N12 C19 H19 111.5 . .
N11 C19 H19 111.5 . .
C20 C19 H19 111.5 . .
N14 C20 N13 114.1(6) . .
N14 C20 C19 102.0(6) . .
N13 C20 C19 102.3(6) . .
N14 C20 H20 112.5 . .
N13 C20 H20 112.5 . .
C19 C20 H20 112.5 . .
O5 C21 N12 127.3(7) . .
O5 C21 N14 124.3(7) . .
N12 C21 N14 108.4(7) . .
N14 C22 N14 114.1(8) . 10_557
N14 C22 H22A 108.7 . .
N14 C22 H22A 108.7 10_557 .
N14 C22 H22B 108.7 . .
N14 C22 H22B 108.7 10_557 .
H22A C22 H22B 107.6 . .
N13 C23 N13 114.9(10) 10_557 .
N13 C23 H23A 108.6 10_557 .
N13 C23 H23A 108.6 . .
N13 C23 H23B 108.6 10_557 .
N13 C23 H23B 108.6 . .
H23A C23 H23B 107.5 . .
C25 C24 C28 118.5(7) . .
C25 C24 H24 120.8 . .
C28 C24 H24 120.8 . .
C24 C25 C31 118.2(7) . .
C24 C25 C26 120.5(7) . .
C31 C25 C26 121.1(7) . .
C33 C26 C33 118.9(8) . 2_765
C33 C26 C25 121.7(7) . .
C33 C26 C25 119.4(7) 2_765 .
C29 C28 C24 120.4(8) . .
C29 C28 H28 119.8 . .
C24 C28 H28 119.8 . .
C30 C29 C28 121.0(8) . .
C30 C29 C34 120.0(12) . .
C28 C29 C34 119.0(12) . .
C29 C30 C31 123.1(10) . .
C29 C30 H30 118.5 . .
C31 C30 H30 118.5 . .
C25 C31 C30 118.8(8) . .
C25 C31 H31 120.6 . .
C30 C31 H31 120.6 . .
C26 C33 C26 121.1(7) . 3_675
C26 C33 H33 119.5 . .
C26 C33 H33 119.5 3_675 .
O9 C34 O10 126.5(13) . .
O9 C34 C29 122.2(16) . .
O10 C34 C29 111.1(12) . .
C1 N1 C5 122.6(8) . .
C1 N1 C2 112.5(9) . .
C5 N1 C2 122.4(7) . .
C6 N2 C7 110.9(7) . .
C6 N2 C5 122.2(7) . .
C7 N2 C5 123.5(7) . .
C3 N3 C2 111.8(8) . .
C3 N3 C4 121.8(7) . .
C2 N3 C4 125.3(6) . .
C9 N4 C4 122.6(7) . .
C9 N4 C7 111.5(7) . .
C4 N4 C7 124.8(6) . .
C9 N5 C10 120.2(6) . .
C9 N5 C8 111.8(6) . .
C10 N5 C8 122.7(6) . .
C6 N6 C8 112.3(7) . .
C6 N6 C11 122.6(8) . .
C8 N6 C11 124.1(7) . .
C12 N7 C13 112.3(7) . .
C12 N7 C11 120.8(8) . .
C13 N7 C11 126.7(8) . .
C15 N8 C10 122.3(6) . .
C15 N8 C13 110.6(7) . .
C10 N8 C13 122.5(6) . .
C12 N9 C17 122.6(8) . .
C12 N9 C14 109.9(8) . .
C17 N9 C14 124.6(7) . .
C15 N10 C16 123.1(6) . .
C15 N10 C14 113.0(6) . .
C16 N10 C14 123.8(7) . .
C18 N11 C17 122.2(7) . .
C18 N11 C19 112.9(7) . .
C17 N11 C19 123.6(7) . .
C21 N12 C16 121.9(6) . .
C21 N12 C19 112.0(6) . .
C16 N12 C19 124.8(6) . .
C18 N13 C23 123.7(8) . .
C18 N13 C20 113.2(7) . .
C23 N13 C20 120.4(8) . .
C21 N14 C20 113.3(6) . .
C21 N14 C22 123.8(6) . .
C20 N14 C22 120.3(7) . .
H15D N15 H15A 109.5 . .
H15D N15 H15B 109.5 . .
H15A N15 H15B 109.5 . .
H15D N15 H15C 109.5 . .
H15A N15 H15C 109.5 . .
H15B N15 H15C 109.5 . .
H16F N16 H16C 109.4 . .
H16F N16 H16D 109.5 . .
H16C N16 H16D 109.5 . .
H16F N16 H16E 109.5 . .
H16C N16 H16E 109.5 . .
H16D N16 H16E 109.5 . .
H17F N17 H17C 109.5 . .
H17F N17 H17D 109.5 . .
H17C N17 H17D 109.5 . .
H17F N17 H17E 109.5 . .
H17C N17 H17E 109.5 . .
H17D N17 H17E 109.5 . .

loop_
_geom_bond_atom_site_label_1
_geom_bond_atom_site_label_2
_geom_bond_distance
_geom_bond_site_symmetry_2
C1 O1 1.216(14) .
C1 N1 1.356(10) .
C1 N1 1.356(10) 10_557
C2 N3 1.404(9) .
C2 N1 1.472(10) .
C2 C2 1.546(13) 10_557
C2 H2 0.9800 .
C3 O8 1.240(13) .
C3 N3 1.351(9) 10_557
C3 N3 1.351(9) .
C4 N4 1.431(9) .
C4 N3 1.448(8) .
C4 H4A 0.9700 .
C4 H4B 0.9700 .
C5 N1 1.447(9) .
C5 N2 1.455(9) .
C5 H5A 0.9700 .
C5 H5B 0.9700 .
C6 O2 1.216(9) .
C6 N2 1.343(10) .
C6 N6 1.383(9) .
C7 N2 1.447(9) .
C7 N4 1.449(8) .
C7 C8 1.508(9) .
C7 H7 0.9800 .
C8 N6 1.434(8) .
C8 N5 1.443(8) .
C8 H8 0.9800 .
C9 O7 1.198(8) .
C9 N5 1.364(9) .
C9 N4 1.375(9) .
C10 N8 1.428(8) .
C10 N5 1.428(8) .
C10 H10A 0.9700 .
C10 H10B 0.9700 .
C11 N7 1.438(9) .
C11 N6 1.445(9) .
C11 H11A 0.9700 .
C11 H11B 0.9700 .
C12 O3 1.213(10) .
C12 N7 1.382(11) .
C12 N9 1.392(10) .
C13 N7 1.425(9) .
C13 N8 1.451(8) .
C13 C14 1.520(10) .
C13 H13 0.9800 .
C14 N10 1.459(8) .
C14 N9 1.463(9) .
C14 H14 0.9800 .
C15 O6 1.189(7) .
C15 N10 1.347(8) .
C15 N8 1.390(8) .
C16 N10 1.426(8) .
C16 N12 1.427(8) .
C16 H16A 0.9700 .
C16 H16B 0.9700 .
C17 N11 1.416(9) .
C17 N9 1.450(9) .
C17 H17A 0.9700 .
C17 H17B 0.9700 .
C18 O4 1.210(8) .
C18 N11 1.352(10) .
C18 N13 1.366(9) .
C19 N12 1.433(8) .
C19 N11 1.470(8) .
C19 C20 1.557(9) .
C19 H19 0.9800 .
C20 N14 1.433(8) .
C20 N13 1.466(8) .
C20 H20 0.9800 .
C21 O5 1.220(7) .
C21 N12 1.355(8) .
C21 N14 1.362(8) .
C22 N14 1.451(7) .
C22 N14 1.451(7) 10_557
C22 H22A 0.9700 .
C22 H22B 0.9700 .
C23 N13 1.460(8) 10_557
C23 N13 1.460(8) .
C23 H23A 0.9700 .
C23 H23B 0.9700 .
C24 C25 1.372(8) .
C24 C28 1.454(9) .
C24 H24 0.9300 .
C25 C31 1.380(9) .
C25 C26 1.473(8) .
C26 C33 1.381(8) .
C26 C33 1.409(8) 2_765
C28 C29 1.301(12) .
C28 H28 0.9300 .
C29 C30 1.285(13) .
C29 C34 1.529(9) .
C30 C31 1.398(10) .
C30 H30 0.9300 .
C31 H31 0.9300 .
C33 C26 1.409(8) 3_675
C33 H33 0.9300 .
C34 O9 1.118(16) .
C34 O10 1.361(15) .
N15 H15D 0.9000 .
N15 H15A 0.8999 .
N15 H15B 0.9001 .
N15 H15C 0.9000 .
N16 H16F 0.9000 .
N16 H16C 0.9001 .
N16 H16D 0.9001 .
N16 H16E 0.8998 .
N17 H17F 0.9000 .
N17 H17C 0.9000 .
N17 H17D 0.8999 .
N17 H17E 0.9000 .

loop_
_geom_torsion_atom_site_label_1
_geom_torsion_atom_site_label_2
_geom_torsion_atom_site_label_3
_geom_torsion_atom_site_label_4
_geom_torsion
_geom_torsion_site_symmetry_1
_geom_torsion_site_symmetry_4
N2 C7 C8 N6 8.7(7) . .
N4 C7 C8 N6 128.8(6) . .
N2 C7 C8 N5 -109.6(6) . .
N4 C7 C8 N5 10.5(8) . .
N7 C13 C14 N10 -130.3(6) . .
N8 C13 C14 N10 -8.7(8) . .
N7 C13 C14 N9 -10.4(8) . .
N8 C13 C14 N9 111.2(6) . .
N12 C19 C20 N14 -0.5(7) . .
N11 C19 C20 N14 -120.5(6) . .
N12 C19 C20 N13 117.7(6) . .
N11 C19 C20 N13 -2.2(7) . .
C28 C24 C25 C31 0.3(10) . .
C28 C24 C25 C26 175.7(6) . .
C24 C25 C26 C33 39.0(9) . .
C31 C25 C26 C33 -145.8(7) . .
C24 C25 C26 C33 -139.1(7) . 2_765
C31 C25 C26 C33 36.1(9) . 2_765
C25 C24 C28 C29 -0.3(11) . .
C24 C28 C29 C30 -1.6(12) . .
C24 C28 C29 C34 -178.7(9) . .
C28 C29 C30 C31 3.5(13) . .
C34 C29 C30 C31 -179.4(10) . .
C24 C25 C31 C30 1.4(10) . .
C26 C25 C31 C30 -174.0(6) . .
C29 C30 C31 C25 -3.4(12) . .
C33 C26 C33 C26 3.3(13) 2_765 3_675
C25 C26 C33 C26 -174.9(4) . 3_675
C30 C29 C34 O9 -5(2) . .
C28 C29 C34 O9 172.4(16) . .
C30 C29 C34 O10 169.6(10) . .
C28 C29 C34 O10 -13.2(17) . .
O1 C1 N1 C5 14.1(18) . .
N1 C1 N1 C5 -167.4(6) 10_557 .
O1 C1 N1 C2 176.7(12) . .
N1 C1 N1 C2 -4.9(13) 10_557 .
N2 C5 N1 C1 -110.4(10) . .
N2 C5 N1 C2 88.7(10) . .
N3 C2 N1 C1 115.3(9) . .
C2 C2 N1 C1 2.9(8) 10_557 .
N3 C2 N1 C5 -82.1(9) . .
C2 C2 N1 C5 165.5(6) 10_557 .
O2 C6 N2 C7 -170.0(7) . .
N6 C6 N2 C7 8.7(8) . .
O2 C6 N2 C5 -10.3(12) . .
N6 C6 N2 C5 168.3(6) . .
N4 C7 N2 C6 -124.1(7) . .
C8 C7 N2 C6 -11.1(8) . .
N4 C7 N2 C5 76.6(9) . .
C8 C7 N2 C5 -170.4(6) . .
N1 C5 N2 C6 119.0(8) . .
N1 C5 N2 C7 -83.9(9) . .
O8 C3 N3 C2 -175.2(10) . .
N3 C3 N3 C2 8.5(13) 10_557 .
O8 C3 N3 C4 -6.4(16) . .
N3 C3 N3 C4 177.3(5) 10_557 .
N1 C2 N3 C3 -117.2(8) . .
C2 C2 N3 C3 -5.1(8) 10_557 .
N1 C2 N3 C4 74.5(10) . .
C2 C2 N3 C4 -173.4(6) 10_557 .
N4 C4 N3 C3 113.5(9) . .
N4 C4 N3 C2 -79.3(10) . .
O7 C9 N4 C4 9.9(12) . .
N5 C9 N4 C4 -170.9(6) . .
O7 C9 N4 C7 178.2(7) . .
N5 C9 N4 C7 -2.6(8) . .
N3 C4 N4 C9 -105.0(8) . .
N3 C4 N4 C7 88.3(8) . .
N2 C7 N4 C9 108.4(7) . .
C8 C7 N4 C9 -5.3(8) . .
N2 C7 N4 C4 -83.6(9) . .
C8 C7 N4 C4 162.7(6) . .
O7 C9 N5 C10 -15.8(12) . .
N4 C9 N5 C10 165.0(6) . .
O7 C9 N5 C8 -170.8(8) . .
N4 C9 N5 C8 10.1(8) . .
N8 C10 N5 C9 123.6(7) . .
N8 C10 N5 C8 -84.3(9) . .
N6 C8 N5 C9 -123.5(7) . .
C7 C8 N5 C9 -13.0(8) . .
N6 C8 N5 C10 82.3(8) . .
C7 C8 N5 C10 -167.1(7) . .
O2 C6 N6 C8 176.1(7) . .
N2 C6 N6 C8 -2.6(8) . .
O2 C6 N6 C11 7.4(11) . .
N2 C6 N6 C11 -171.3(6) . .
N5 C8 N6 C6 107.0(7) . .
C7 C8 N6 C6 -4.2(7) . .
N5 C8 N6 C11 -84.4(8) . .
C7 C8 N6 C11 164.4(6) . .
N7 C11 N6 C6 -110.4(8) . .
N7 C11 N6 C8 82.2(10) . .
O3 C12 N7 C13 -177.8(8) . .
N9 C12 N7 C13 -0.8(9) . .
O3 C12 N7 C11 -2.9(14) . .
N9 C12 N7 C11 174.1(6) . .
N8 C13 N7 C12 -106.8(8) . .
C14 C13 N7 C12 7.2(9) . .
N8 C13 N7 C11 78.7(10) . .
C14 C13 N7 C11 -167.3(7) . .
N6 C11 N7 C12 107.4(9) . .
N6 C11 N7 C13 -78.5(10) . .
O6 C15 N8 C10 16.9(11) . .
N10 C15 N8 C10 -163.2(6) . .
O6 C15 N8 C13 173.4(7) . .
N10 C15 N8 C13 -6.8(8) . .
N5 C10 N8 C15 -122.3(7) . .
N5 C10 N8 C13 84.0(9) . .
N7 C13 N8 C15 123.6(8) . .
C14 C13 N8 C15 9.8(8) . .
N7 C13 N8 C10 -80.0(9) . .
C14 C13 N8 C10 166.2(7) . .
O3 C12 N9 C17 9.2(13) . .
N7 C12 N9 C17 -167.8(7) . .
O3 C12 N9 C14 170.6(8) . .
N7 C12 N9 C14 -6.4(9) . .
N11 C17 N9 C12 -115.6(8) . .
N11 C17 N9 C14 85.7(10) . .
N10 C14 N9 C12 122.1(7) . .
C13 C14 N9 C12 10.5(8) . .
N10 C14 N9 C17 -77.0(9) . .
C13 C14 N9 C17 171.5(7) . .
O6 C15 N10 C16 -3.9(12) . .
N8 C15 N10 C16 176.3(6) . .
O6 C15 N10 C14 -179.6(7) . .
N8 C15 N10 C14 0.6(9) . .
N12 C16 N10 C15 99.2(8) . .
N12 C16 N10 C14 -85.6(9) . .
N9 C14 N10 C15 -107.2(8) . .
C13 C14 N10 C15 5.3(9) . .
N9 C14 N10 C16 77.2(9) . .
C13 C14 N10 C16 -170.4(7) . .
O4 C18 N11 C17 -7.2(14) . .
N13 C18 N11 C17 171.5(7) . .
O4 C18 N11 C19 -174.5(8) . .
N13 C18 N11 C19 4.2(10) . .
N9 C17 N11 C18 106.9(9) . .
N9 C17 N11 C19 -87.3(9) . .
N12 C19 N11 C18 -113.5(8) . .
C20 C19 N11 C18 -1.1(8) . .
N12 C19 N11 C17 79.5(9) . .
C20 C19 N11 C17 -168.1(7) . .
O5 C21 N12 C16 8.6(11) . .
N14 C21 N12 C16 -173.4(6) . .
O5 C21 N12 C19 176.6(7) . .
N14 C21 N12 C19 -5.4(8) . .
N10 C16 N12 C21 -108.2(8) . .
N10 C16 N12 C19 85.3(9) . .
N11 C19 N12 C21 115.4(7) . .
C20 C19 N12 C21 3.6(8) . .
N11 C19 N12 C16 -77.0(9) . .
C20 C19 N12 C16 171.2(6) . .
O4 C18 N13 C23 11.8(14) . .
N11 C18 N13 C23 -166.9(8) . .
O4 C18 N13 C20 172.8(8) . .
N11 C18 N13 C20 -5.9(9) . .
N13 C23 N13 C18 -115.5(9) 10_557 .
N13 C23 N13 C20 84.8(11) 10_557 .
N14 C20 N13 C18 114.2(7) . .
C19 C20 N13 C18 5.0(8) . .
N14 C20 N13 C23 -84.0(9) . .
C19 C20 N13 C23 166.7(7) . .
O5 C21 N14 C20 -176.8(6) . .
N12 C21 N14 C20 5.1(8) . .
O5 C21 N14 C22 -15.2(11) . .
N12 C21 N14 C22 166.8(6) . .
N13 C20 N14 C21 -112.2(7) . .
C19 C20 N14 C21 -2.7(8) . .
N13 C20 N14 C22 85.4(8) . .
C19 C20 N14 C22 -165.1(6) . .
N14 C22 N14 C21 112.2(8) 10_557 .
N14 C22 N14 C20 -87.3(9) 10_557 .

loop_
_platon_squeeze_void_nr
_platon_squeeze_void_average_x
_platon_squeeze_void_average_y
_platon_squeeze_void_average_z
_platon_squeeze_void_volume
_platon_squeeze_void_count_electrons
_platon_squeeze_void_content
1 -0.003 0.487 0.006 6964 2560 ' '
